data_1525954
loop_
_publ_author_name
'Masset, A.C.'
'Toulemonde, O.'
'Pelloquin, D.'
'Suard, E.'
'Maignan, A.'
'Hervieu, M.'
'Studer, F.'
'Michel, C.'

_publ_section_title
;
 (Bi0.4 Sr0.45 Co0.15) Sr2 Co O5-d : a new 1201-type oxygen dependent
 series of cobaltites
;
_journal_name_full 'International Journal of Inorganic Materials'
_journal_page_first 687
_journal_page_last 699
_journal_volume 2
_journal_year 2000
_chemical_formula_sum 'Bi0.395 Co1.105 O4.89 Sr2.5'
_chemical_name_systematic '(Bi0.395 Co0.105) Sr2.5 Co O4.89'
_space_group_IT_number 139
_symmetry_space_group_name_Hall '-I 4 2'
_symmetry_space_group_name_H-M 'I 4/m m m'
_cell_angle_alpha 90
_cell_angle_beta 90
_cell_angle_gamma 90
_cell_formula_units_Z 4
_cell_length_a 5.3101
_cell_length_b 5.3101
_cell_length_c 18.02759
_cell_volume 508.327
_citation_journal_id_ASTM IJIMCR
_cod_data_source_file Masset_IJIMCR_2000_124.cif
_cod_data_source_block Bi0.395Co1.105O4.89Sr2.5
_cod_original_cell_volume 508.3269
_cod_database_code 1525954

loop_
_symmetry_equiv_pos_as_xyz
x,y,z
-y,x,z
-x,-y,z
y,-x,z
x,-y,-z
y,x,-z
-x,y,-z
-y,-x,-z
-x,-y,-z
y,-x,-z
x,y,-z
-y,x,-z
-x,y,z
-y,-x,z
x,-y,z
y,x,z
x+1/2,y+1/2,z+1/2
-y+1/2,x+1/2,z+1/2
-x+1/2,-y+1/2,z+1/2
y+1/2,-x+1/2,z+1/2
x+1/2,-y+1/2,-z+1/2
y+1/2,x+1/2,-z+1/2
-x+1/2,y+1/2,-z+1/2
-y+1/2,-x+1/2,-z+1/2
-x+1/2,-y+1/2,-z+1/2
y+1/2,-x+1/2,-z+1/2
x+1/2,y+1/2,-z+1/2
-y+1/2,x+1/2,-z+1/2
-x+1/2,y+1/2,z+1/2
-y+1/2,-x+1/2,z+1/2
x+1/2,-y+1/2,z+1/2
y+1/2,x+1/2,z+1/2

loop_
_atom_site_label
_atom_site_type_symbol
_atom_site_fract_x
_atom_site_fract_y
_atom_site_fract_z
_atom_site_occupancy
_atom_site_U_iso_or_equiv
Sr1 Sr+2 0 0 0.5 1 0.0
O3 O-2 0 0 0.101 0.21 0.0
O4 O-2 0.5 0.5 0.1371 1 0.0
Co2 Co+3 0 0 0.252 1 0.0
O1 O-2 0.416 0 0 0.5 0.0
Bi1 Bi+3 0 0 0 0.79 0.0
Co1 Co+3 0 0 0 0.21 0.0
Sr2 Sr+2 0.5 0 0.1481 1 0.0
O2 O-2 0 0 0.1219 0.75 0.0
O5 O-2 0.25 0.25 0.25 0.966 0.0
